data_2210091
loop_
_publ_author_name
'Ray J. Butcher'
'Deschamps, Jeffrey'

_publ_section_title
;
 3-Cyclohexylaminopropane-1-sulfonic acid hemihydrate
;
_journal_coeditor_code BI2038
_journal_issue 9
_journal_name_full 'Acta Crystallographica Section E'
_journal_page_first o3768
_journal_page_last o3770
_journal_paper_doi 10.1107/S1600536806030650
_journal_volume 62
_journal_year 2006
_chemical_formula_iupac 'C9 H19 N O3 S, 0.5H2 O'
_chemical_formula_moiety 'C9 H19 N O3 S, 0.5H2 O'
_chemical_formula_sum 'C9 H20 N O3.5 S'
_chemical_formula_weight 230.32
_chemical_name_common CAPS
_chemical_name_systematic
;
3-cyclohexylaminopropane-1-sulfonic acid hemihydrate
;
_space_group_IT_number 15
_symmetry_cell_setting monoclinic
_symmetry_space_group_name_Hall '-C 2yc'
_symmetry_space_group_name_H-M 'C 1 2/c 1'
_atom_sites_solution_hydrogens geom
_atom_sites_solution_primary direct
_atom_sites_solution_secondary difmap
_audit_creation_method SHELXL-97
_cell_angle_alpha 90.00
_cell_angle_beta 92.206(2)
_cell_angle_gamma 90.00
_cell_formula_units_Z 16
_cell_length_a 29.2675(17)
_cell_length_b 8.1613(4)
_cell_length_c 19.0984(11)
_cell_measurement_reflns_used 7367
_cell_measurement_temperature 103(2)
_cell_measurement_theta_max 26.67
_cell_measurement_theta_min 2.50
_cell_volume 4558.5(4)
_computing_cell_refinement 'SAINT-Plus (Bruker, 1999)'
_computing_data_collection 'APEX2 (Bruker, 2006)'
_computing_data_reduction 'SAINT-Plus and XPREP (Bruker, 2005)'
_computing_molecular_graphics SHELXTL
_computing_publication_material SHELXTL
_computing_structure_refinement SHELXTL
_computing_structure_solution 'SHELXTL (Bruker 2001)'
_diffrn_ambient_temperature 103(2)
_diffrn_measured_fraction_theta_full 0.997
_diffrn_measured_fraction_theta_max 0.996
_diffrn_measurement_device_type 'Bruker APEX-II CCD'
_diffrn_measurement_method '\f and \w'
_diffrn_radiation_monochromator graphite
_diffrn_radiation_source 'fine-focus sealed tube'
_diffrn_radiation_type MoK\a
_diffrn_radiation_wavelength 0.71073
_diffrn_reflns_av_R_equivalents 0.0275
_diffrn_reflns_av_sigmaI/netI 0.0234
_diffrn_reflns_limit_h_max 36
_diffrn_reflns_limit_h_min -36
_diffrn_reflns_limit_k_max 8
_diffrn_reflns_limit_k_min -10
_diffrn_reflns_limit_l_max 24
_diffrn_reflns_limit_l_min -24
_diffrn_reflns_number 20375
_diffrn_reflns_theta_full 25.00
_diffrn_reflns_theta_max 26.69
_diffrn_reflns_theta_min 1.39
_diffrn_standards_number 0
_exptl_absorpt_coefficient_mu 0.274
_exptl_absorpt_correction_T_max 0.947
_exptl_absorpt_correction_T_min 0.855
_exptl_absorpt_correction_type multi-scan
_exptl_absorpt_process_details '(SADABS; Sheldrick, 1996)'
_exptl_crystal_colour colorless
_exptl_crystal_density_diffrn 1.342
_exptl_crystal_density_method 'not measured'
_exptl_crystal_description block
_exptl_crystal_F_000 2000
_exptl_crystal_size_max 0.59
_exptl_crystal_size_mid 0.25
_exptl_crystal_size_min 0.20
_refine_diff_density_max 0.519
_refine_diff_density_min -0.387
_refine_ls_extinction_method none
_refine_ls_goodness_of_fit_ref 1.036
_refine_ls_hydrogen_treatment mixed
_refine_ls_matrix_type full
_refine_ls_number_parameters 268
_refine_ls_number_reflns 4813
_refine_ls_number_restraints 3
_refine_ls_restrained_S_all 1.036
_refine_ls_R_factor_all 0.0383
_refine_ls_R_factor_gt 0.0333
_refine_ls_shift/su_max 0.001
_refine_ls_shift/su_mean 0.000
_refine_ls_structure_factor_coef Fsqd
_refine_ls_weighting_details 'calc w=1/[\s^2^(Fo^2^)+(0.0409P)^2^+4.8323P] where P=(Fo^2^+2Fc^2^)/3'
_refine_ls_weighting_scheme calc
_refine_ls_wR_factor_gt 0.0817
_refine_ls_wR_factor_ref 0.0851
_reflns_number_gt 4297
_reflns_number_total 4813
_reflns_threshold_expression I>2\s(I)
_cod_data_source_file bi2038.cif
_cod_data_source_block I
_cod_original_sg_symbol_H-M 'C 2/c'
_cod_database_code 2210091
_cod_database_fobs_code 2210091

loop_
_symmetry_equiv_pos_as_xyz
'x, y, z'
'-x, y, -z+1/2'
'x+1/2, y+1/2, z'
'-x+1/2, y+1/2, -z+1/2'
'-x, -y, -z'
'x, -y, z-1/2'
'-x+1/2, -y+1/2, -z'
'x+1/2, -y+1/2, z-1/2'

loop_
_atom_site_type_symbol
_atom_site_label
_atom_site_fract_x
_atom_site_fract_y
_atom_site_fract_z
_atom_site_U_iso_or_equiv
_atom_site_adp_type
_atom_site_calc_flag
_atom_site_refinement_flags
_atom_site_occupancy
S S1A 0.459860(11) 0.33601(4) 0.099768(17) 0.01212(9) Uani d . 1
S S1B 0.598850(11) -0.17871(4) 0.198158(17) 0.01187(9) Uani d . 1
O O1A 0.44727(3) 0.49339(12) 0.12872(5) 0.0176(2) Uani d . 1
O O2A 0.44587(4) 0.31377(15) 0.02657(5) 0.0240(3) Uani d . 1
O O3A 0.44499(3) 0.20012(12) 0.14439(5) 0.0159(2) Uani d . 1
O O1B 0.64140(3) -0.21641(14) 0.16502(5) 0.0210(2) Uani d . 1
O O2B 0.59709(4) -0.01685(13) 0.22959(5) 0.0204(2) Uani d . 1
O O3B 0.58598(3) -0.30605(12) 0.24869(5) 0.0135(2) Uani d . 1
O O1W 0.35863(5) 0.42664(19) -0.03730(7) 0.0416(3) Uani d D 1
H H1W1 0.3822(7) 0.392(3) -0.0164(11) 0.062 Uiso d D 1
H H1W2 0.3537(8) 0.358(3) -0.0688(11) 0.062 Uiso d D 1
N N1A 0.60980(4) 0.35863(15) 0.25250(6) 0.0128(2) Uani d . 1
H H1AC 0.5923 0.2928 0.2800 0.015 Uiso calc R 1
H H1AD 0.6043 0.4654 0.2652 0.015 Uiso calc R 1
N N1B 0.42648(4) -0.13911(15) 0.12386(6) 0.0121(2) Uani d . 1
H H1BC 0.4237 -0.0329 0.1393 0.015 Uiso calc R 1
H H1BD 0.4250 -0.2062 0.1624 0.015 Uiso calc R 1
C C1A 0.52081(4) 0.32706(18) 0.10229(7) 0.0143(3) Uani d . 1
H H1AA 0.5306 0.2213 0.0824 0.017 Uiso calc R 1
H H1AB 0.5327 0.4160 0.0728 0.017 Uiso calc R 1
C C2A 0.54117(5) 0.34402(18) 0.17645(7) 0.0139(3) Uani d . 1
H H2AA 0.5294 0.2547 0.2059 0.017 Uiso calc R 1
H H2AB 0.5313 0.4495 0.1965 0.017 Uiso calc R 1
C C3A 0.59332(4) 0.33742(18) 0.17829(7) 0.0132(3) Uani d . 1
H H3AA 0.6038 0.2308 0.1600 0.016 Uiso calc R 1
H H3AB 0.6056 0.4258 0.1489 0.016 Uiso calc R 1
C C4A 0.65945(4) 0.32139(17) 0.26998(7) 0.0135(3) Uani d . 1
H H4AA 0.6654 0.2032 0.2598 0.016 Uiso calc R 1
C C5A 0.66754(5) 0.35144(19) 0.34842(7) 0.0161(3) Uani d . 1
H H5AA 0.6479 0.2768 0.3749 0.019 Uiso calc R 1
H H5AB 0.6589 0.4655 0.3596 0.019 Uiso calc R 1
C C6A 0.71770(5) 0.3231(2) 0.37111(8) 0.0197(3) Uani d . 1
H H6AA 0.7223 0.3499 0.4214 0.024 Uiso calc R 1
H H6AB 0.7255 0.2061 0.3647 0.024 Uiso calc R 1
C C7A 0.74923(5) 0.4289(2) 0.32830(8) 0.0200(3) Uani d . 1
H H7AA 0.7815 0.4040 0.3418 0.024 Uiso calc R 1
H H7AB 0.7436 0.5460 0.3384 0.024 Uiso calc R 1
C C8A 0.74100(5) 0.3973(2) 0.25009(8) 0.0185(3) Uani d . 1
H H8AA 0.7494 0.2827 0.2395 0.022 Uiso calc R 1
H H8AB 0.7609 0.4703 0.2233 0.022 Uiso calc R 1
C C9A 0.69092(5) 0.42666(19) 0.22640(7) 0.0158(3) Uani d . 1
H H9AA 0.6832 0.5439 0.2322 0.019 Uiso calc R 1
H H9AB 0.6865 0.3984 0.1762 0.019 Uiso calc R 1
C C1B 0.55596(4) -0.18533(18) 0.12968(7) 0.0139(3) Uani d . 1
H H1BA 0.5626 -0.1001 0.0946 0.017 Uiso calc R 1
H H1BB 0.5572 -0.2931 0.1061 0.017 Uiso calc R 1
C C2B 0.50793(4) -0.15862(18) 0.15525(7) 0.0134(3) Uani d . 1
H H2BA 0.5067 -0.0528 0.1804 0.016 Uiso calc R 1
H H2BB 0.5004 -0.2467 0.1885 0.016 Uiso calc R 1
C C3B 0.47276(4) -0.15811(18) 0.09442(7) 0.0126(3) Uani d . 1
H H3BA 0.4789 -0.0664 0.0622 0.015 Uiso calc R 1
H H3BB 0.4744 -0.2620 0.0679 0.015 Uiso calc R 1
C C4B 0.38593(4) -0.17650(17) 0.07551(7) 0.0120(3) Uani d . 1
H H4BA 0.3867 -0.2952 0.0626 0.014 Uiso calc R 1
C C5B 0.38719(5) -0.07462(18) 0.00896(7) 0.0148(3) Uani d . 1
H H5BA 0.4148 -0.1030 -0.0169 0.018 Uiso calc R 1
H H5BB 0.3889 0.0431 0.0212 0.018 Uiso calc R 1
C C6B 0.34427(5) -0.1067(2) -0.03767(7) 0.0180(3) Uani d . 1
H H6BA 0.3450 -0.0369 -0.0800 0.022 Uiso calc R 1
H H6BB 0.3439 -0.2227 -0.0529 0.022 Uiso calc R 1
C C7B 0.30116(5) -0.0700(2) 0.00170(7) 0.0198(3) Uani d . 1
H H7BA 0.2739 -0.0943 -0.0287 0.024 Uiso calc R 1
H H7BB 0.3004 0.0478 0.0141 0.024 Uiso calc R 1
C C8B 0.30005(5) -0.1732(2) 0.06817(8) 0.0211(3) Uani d . 1
H H8BA 0.2984 -0.2907 0.0554 0.025 Uiso calc R 1
H H8BB 0.2724 -0.1456 0.0940 0.025 Uiso calc R 1
C C9B 0.34263(5) -0.14290(19) 0.11549(7) 0.0165(3) Uani d . 1
H H9BA 0.3428 -0.0279 0.1320 0.020 Uiso calc R 1
H H9BB 0.3420 -0.2154 0.1570 0.020 Uiso calc R 1

loop_
_atom_site_aniso_label
_atom_site_aniso_U_11
_atom_site_aniso_U_22
_atom_site_aniso_U_33
_atom_site_aniso_U_12
_atom_site_aniso_U_13
_atom_site_aniso_U_23
S1A 0.01151(16) 0.01340(19) 0.01141(17) -0.00142(12) -0.00008(12) -0.00100(13)
S1B 0.01107(16) 0.01246(18) 0.01195(16) -0.00150(12) -0.00116(12) 0.00202(13)
O1A 0.0176(5) 0.0120(5) 0.0235(5) 0.0004(4) 0.0018(4) 0.0013(4)
O2A 0.0179(5) 0.0406(7) 0.0134(5) -0.0037(5) -0.0023(4) -0.0032(5)
O3A 0.0158(5) 0.0114(5) 0.0208(5) -0.0017(4) 0.0026(4) -0.0002(4)
O1B 0.0112(5) 0.0331(7) 0.0188(5) 0.0004(4) 0.0016(4) 0.0044(5)
O2B 0.0254(6) 0.0121(5) 0.0230(5) -0.0037(4) -0.0063(4) 0.0015(4)
O3B 0.0169(5) 0.0114(5) 0.0121(5) -0.0003(4) -0.0001(4) 0.0013(4)
O1W 0.0429(8) 0.0463(9) 0.0352(7) 0.0177(7) -0.0048(6) -0.0039(7)
N1A 0.0118(5) 0.0131(6) 0.0135(6) 0.0005(4) 0.0001(4) 0.0003(5)
N1B 0.0119(5) 0.0131(6) 0.0113(5) -0.0005(4) -0.0003(4) 0.0003(4)
C1A 0.0110(6) 0.0182(8) 0.0137(7) -0.0018(5) 0.0019(5) -0.0016(5)
C2A 0.0134(6) 0.0152(7) 0.0129(6) -0.0011(5) 0.0000(5) -0.0010(5)
C3A 0.0135(6) 0.0135(7) 0.0127(6) -0.0005(5) -0.0002(5) 0.0006(5)
C4A 0.0099(6) 0.0128(7) 0.0177(7) 0.0015(5) -0.0003(5) 0.0000(5)
C5A 0.0138(7) 0.0183(8) 0.0163(7) -0.0003(6) 0.0003(5) 0.0011(6)
C6A 0.0158(7) 0.0227(8) 0.0203(7) 0.0011(6) -0.0043(5) 0.0017(6)
C7A 0.0135(7) 0.0228(8) 0.0233(7) -0.0008(6) -0.0023(5) -0.0019(6)
C8A 0.0125(7) 0.0199(8) 0.0232(7) -0.0001(6) 0.0028(5) -0.0018(6)
C9A 0.0133(7) 0.0175(8) 0.0166(7) -0.0009(5) 0.0017(5) 0.0010(6)
C1B 0.0120(6) 0.0186(8) 0.0110(6) 0.0006(5) -0.0002(5) 0.0013(5)
C2B 0.0122(6) 0.0152(7) 0.0126(6) 0.0003(5) -0.0005(5) -0.0002(5)
C3B 0.0106(6) 0.0136(7) 0.0135(6) 0.0000(5) 0.0006(5) 0.0014(5)
C4B 0.0112(6) 0.0122(7) 0.0124(6) -0.0022(5) -0.0023(5) -0.0002(5)
C5B 0.0139(6) 0.0170(7) 0.0136(6) 0.0000(5) 0.0002(5) 0.0030(6)
C6B 0.0177(7) 0.0231(8) 0.0129(7) -0.0003(6) -0.0027(5) 0.0020(6)
C7B 0.0142(7) 0.0254(8) 0.0193(7) -0.0001(6) -0.0044(5) 0.0013(6)
C8B 0.0118(7) 0.0314(9) 0.0199(7) -0.0040(6) -0.0008(5) 0.0012(6)
C9B 0.0128(7) 0.0233(8) 0.0132(6) -0.0015(6) 0.0004(5) 0.0017(6)

loop_
_atom_type_symbol
_atom_type_description
_atom_type_scat_dispersion_real
_atom_type_scat_dispersion_imag
_atom_type_scat_source
C C 0.0033 0.0016 'International Tables Vol C Tables 4.2.6.8 and 6.1.1.4'
H H 0.0000 0.0000 'International Tables Vol C Tables 4.2.6.8 and 6.1.1.4'
N N 0.0061 0.0033 'International Tables Vol C Tables 4.2.6.8 and 6.1.1.4'
O O 0.0106 0.0060 'International Tables Vol C Tables 4.2.6.8 and 6.1.1.4'
S S 0.1246 0.1234 'International Tables Vol C Tables 4.2.6.8 and 6.1.1.4'

loop_
_geom_angle_atom_site_label_1
_geom_angle_atom_site_label_2
_geom_angle_atom_site_label_3
_geom_angle
_geom_angle_publ_flag
O1A S1A O2A 114.26(7) y
O1A S1A O3A 111.13(6) y
O2A S1A O3A 112.56(6) y
O1A S1A C1A 107.10(6) y
O2A S1A C1A 105.38(6) y
O3A S1A C1A 105.70(6) y
C3A N1A C4A 117.44(10) y
O1B S1B O2B 114.69(7) y
O1B S1B O3B 112.36(6) y
O2B S1B O3B 110.84(6) y
O1B S1B C1B 105.43(6) y
O2B S1B C1B 107.23(6) y
O3B S1B C1B 105.59(6) y
C3B N1B C4B 116.89(10) y
H1W1 O1W H1W2 104(2) ?
C3A N1A H1AC 107.9 ?
C4A N1A H1AC 107.9 ?
C3A N1A H1AD 107.9 ?
C4A N1A H1AD 107.9 ?
H1AC N1A H1AD 107.2 ?
C3B N1B H1BC 108.1 ?
C4B N1B H1BC 108.1 ?
C3B N1B H1BD 108.1 ?
C4B N1B H1BD 108.1 ?
H1BC N1B H1BD 107.3 ?
C2A C1A S1A 112.13(9) ?
C2A C1A H1AA 109.2 ?
S1A C1A H1AA 109.2 ?
C2A C1A H1AB 109.2 ?
S1A C1A H1AB 109.2 ?
H1AA C1A H1AB 107.9 ?
C1A C2A C3A 111.94(11) ?
C1A C2A H2AA 109.2 ?
C3A C2A H2AA 109.2 ?
C1A C2A H2AB 109.2 ?
C3A C2A H2AB 109.2 ?
H2AA C2A H2AB 107.9 ?
N1A C3A C2A 107.74(10) ?
N1A C3A H3AA 110.2 ?
C2A C3A H3AA 110.2 ?
N1A C3A H3AB 110.2 ?
C2A C3A H3AB 110.2 ?
H3AA C3A H3AB 108.5 ?
N1A C4A C5A 107.23(11) ?
N1A C4A C9A 111.19(11) ?
C5A C4A C9A 111.70(11) ?
N1A C4A H4AA 108.9 ?
C5A C4A H4AA 108.9 ?
C9A C4A H4AA 108.9 ?
C4A C5A C6A 111.33(12) ?
C4A C5A H5AA 109.4 ?
C6A C5A H5AA 109.4 ?
C4A C5A H5AB 109.4 ?
C6A C5A H5AB 109.4 ?
H5AA C5A H5AB 108.0 ?
C7A C6A C5A 110.84(12) ?
C7A C6A H6AA 109.5 ?
C5A C6A H6AA 109.5 ?
C7A C6A H6AB 109.5 ?
C5A C6A H6AB 109.5 ?
H6AA C6A H6AB 108.1 ?
C6A C7A C8A 110.67(12) ?
C6A C7A H7AA 109.5 ?
C8A C7A H7AA 109.5 ?
C6A C7A H7AB 109.5 ?
C8A C7A H7AB 109.5 ?
H7AA C7A H7AB 108.1 ?
C7A C8A C9A 112.01(12) ?
C7A C8A H8AA 109.2 ?
C9A C8A H8AA 109.2 ?
C7A C8A H8AB 109.2 ?
C9A C8A H8AB 109.2 ?
H8AA C8A H8AB 107.9 ?
C4A C9A C8A 109.88(12) ?
C4A C9A H9AA 109.7 ?
C8A C9A H9AA 109.7 ?
C4A C9A H9AB 109.7 ?
C8A C9A H9AB 109.7 ?
H9AA C9A H9AB 108.2 ?
C2B C1B S1B 113.22(9) ?
C2B C1B H1BA 108.9 ?
S1B C1B H1BA 108.9 ?
C2B C1B H1BB 108.9 ?
S1B C1B H1BB 108.9 ?
H1BA C1B H1BB 107.7 ?
C1B C2B C3B 111.18(11) ?
C1B C2B H2BA 109.4 ?
C3B C2B H2BA 109.4 ?
C1B C2B H2BB 109.4 ?
C3B C2B H2BB 109.4 ?
H2BA C2B H2BB 108.0 ?
N1B C3B C2B 108.01(10) ?
N1B C3B H3BA 110.1 ?
C2B C3B H3BA 110.1 ?
N1B C3B H3BB 110.1 ?
C2B C3B H3BB 110.1 ?
H3BA C3B H3BB 108.4 ?
N1B C4B C5B 110.97(11) ?
N1B C4B C9B 107.82(10) ?
C5B C4B C9B 111.49(11) ?
N1B C4B H4BA 108.8 ?
C5B C4B H4BA 108.8 ?
C9B C4B H4BA 108.8 ?
C4B C5B C6B 110.27(11) ?
C4B C5B H5BA 109.6 ?
C6B C5B H5BA 109.6 ?
C4B C5B H5BB 109.6 ?
C6B C5B H5BB 109.6 ?
H5BA C5B H5BB 108.1 ?
C7B C6B C5B 110.79(11) ?
C7B C6B H6BA 109.5 ?
C5B C6B H6BA 109.5 ?
C7B C6B H6BB 109.5 ?
C5B C6B H6BB 109.5 ?
H6BA C6B H6BB 108.1 ?
C6B C7B C8B 110.29(12) ?
C6B C7B H7BA 109.6 ?
C8B C7B H7BA 109.6 ?
C6B C7B H7BB 109.6 ?
C8B C7B H7BB 109.6 ?
H7BA C7B H7BB 108.1 ?
C7B C8B C9B 111.04(12) ?
C7B C8B H8BA 109.4 ?
C9B C8B H8BA 109.4 ?
C7B C8B H8BB 109.4 ?
C9B C8B H8BB 109.4 ?
H8BA C8B H8BB 108.0 ?
C4B C9B C8B 110.35(11) ?
C4B C9B H9BA 109.6 ?
C8B C9B H9BA 109.6 ?
C4B C9B H9BB 109.6 ?
C8B C9B H9BB 109.6 ?
H9BA C9B H9BB 108.1 ?

loop_
_geom_bond_atom_site_label_1
_geom_bond_atom_site_label_2
_geom_bond_distance
_geom_bond_publ_flag
S1A O1A 1.4515(11) y
S1A O2A 1.4528(10) y
S1A O3A 1.4745(10) y
S1A C1A 1.7842(13) y
N1A C3A 1.4894(17) y
N1A C4A 1.5093(16) y
S1B O1B 1.4514(10) y
S1B O2B 1.4527(11) y
S1B O3B 1.4769(10) y
S1B C1B 1.7785(13) y
O1W H1W1 0.832(16) ?
O1W H1W2 0.829(16) ?
N1B C3B 1.4944(16) y
N1B C4B 1.5066(16) y
N1A H1AC 0.920 ?
N1A H1AD 0.920 ?
N1B H1BC 0.920 ?
N1B H1BD 0.920 ?
C1A C2A 1.5216(18) ?
C1A H1AA 0.990 ?
C1A H1AB 0.990 ?
C2A C3A 1.5265(18) ?
C2A H2AA 0.990 ?
C2A H2AB 0.990 ?
C3A H3AA 0.990 ?
C3A H3AB 0.990 ?
C4A C5A 1.5274(19) ?
C4A C9A 1.5292(19) ?
C4A H4AA 1.000 ?
C5A C6A 1.5324(19) ?
C5A H5AA 0.990 ?
C5A H5AB 0.990 ?
C6A C7A 1.525(2) ?
C6A H6AA 0.990 ?
C6A H6AB 0.990 ?
C7A C8A 1.526(2) ?
C7A H7AA 0.990 ?
C7A H7AB 0.990 ?
C8A C9A 1.5359(19) ?
C8A H8AA 0.990 ?
C8A H8AB 0.990 ?
C9A H9AA 0.990 ?
C9A H9AB 0.990 ?
C1B C2B 1.5214(18) ?
C1B H1BA 0.990 ?
C1B H1BB 0.990 ?
C2B C3B 1.5222(18) ?
C2B H2BA 0.990 ?
C2B H2BB 0.990 ?
C3B H3BA 0.990 ?
C3B H3BB 0.990 ?
C4B C5B 1.5205(19) ?
C4B C9B 1.5292(18) ?
C4B H4BA 1.000 ?
C5B C6B 1.5340(18) ?
C5B H5BA 0.990 ?
C5B H5BB 0.990 ?
C6B C7B 1.523(2) ?
C6B H6BA 0.990 ?
C6B H6BB 0.990 ?
C7B C8B 1.525(2) ?
C7B H7BA 0.990 ?
C7B H7BB 0.990 ?
C8B C9B 1.5312(19) ?
C8B H8BA 0.990 ?
C8B H8BB 0.990 ?
C9B H9BA 0.990 ?
C9B H9BB 0.990 ?

loop_
_geom_hbond_atom_site_label_D
_geom_hbond_atom_site_label_H
_geom_hbond_atom_site_label_A
_geom_hbond_site_symmetry_A
_geom_hbond_distance_DH
_geom_hbond_distance_HA
_geom_hbond_distance_DA
_geom_hbond_angle_DHA
O1W H1W1 O2A . 0.832(16) 2.108(16) 2.9354(17) 173(3)
O1W H1W2 O1B 5_655 0.829(16) 2.181(17) 2.9821(18) 162(2)
N1A H1AC O3A 2_655 0.92 1.99 2.8924(15) 165.3
N1A H1AD O3B 1_565 0.92 1.96 2.8243(16) 155.0
N1A H1AD O1A 2_655 0.92 2.58 3.0721(15) 113.8
N1B H1BC O3A . 0.92 2.00 2.8453(16) 151.6
N1B H1BC O2B 2_655 0.92 2.60 3.0747(15) 112.5
N1B H1BD O3B 2_655 0.92 1.92 2.8253(15) 167.0

loop_
_geom_torsion_atom_site_label_1
_geom_torsion_atom_site_label_2
_geom_torsion_atom_site_label_3
_geom_torsion_atom_site_label_4
_geom_torsion
O1A S1A C1A C2A 59.46(11)
O2A S1A C1A C2A -178.50(10)
O3A S1A C1A C2A -59.11(11)
S1A C1A C2A C3A -179.63(10)
C4A N1A C3A C2A 167.48(11)
C1A C2A C3A N1A 178.79(11)
C3A N1A C4A C5A -179.71(11)
C3A N1A C4A C9A 57.93(16)
N1A C4A C5A C6A -177.87(11)
C9A C4A C5A C6A -55.81(16)
C4A C5A C6A C7A 55.73(17)
C5A C6A C7A C8A -55.89(17)
C6A C7A C8A C9A 56.70(17)
N1A C4A C9A C8A 174.88(11)
C5A C4A C9A C8A 55.14(16)
C7A C8A C9A C4A -55.86(16)
O1B S1B C1B C2B 176.53(10)
O2B S1B C1B C2B -60.84(12)
O3B S1B C1B C2B 57.41(12)
S1B C1B C2B C3B 177.57(10)
C4B N1B C3B C2B -165.44(11)
C1B C2B C3B N1B 177.43(11)
C3B N1B C4B C5B -55.56(15)
C3B N1B C4B C9B -177.93(11)
N1B C4B C5B C6B -176.68(11)
C9B C4B C5B C6B -56.47(15)
C4B C5B C6B C7B 57.21(16)
C5B C6B C7B C8B -57.69(17)
C6B C7B C8B C9B 57.36(17)
N1B C4B C9B C8B 178.09(12)
C5B C4B C9B C8B 56.05(16)
C7B C8B C9B C4B -56.26(17)

loop_
_cod_related_entry_id
_cod_related_entry_database
_cod_related_entry_code
1 ChemSpider 30655028
